data_7249810
loop_
_publ_author_name
'Mishima, Akio'
'Mori, Runa'
'Kanazashi, Ken'
'Hamaguchi, Tomohiko'
'Ishikawa, Ryuta'
'Kawata, Satoshi'

_publ_section_title
;
 Structural analysis and water adsorption properties of chloranilate
 anion--terpyridine metal complexes forming hydrogen-bonded frameworks
;
_journal_name_full CrystEngComm
_journal_paper_doi 10.1039/D4CE01214C
_journal_year 2025
_chemical_formula_moiety 'C30 H22 Co N6, 2(C3 Cl O2), 6(H2 O)'
_chemical_formula_sum 'C36 H34 Cl2 Co N6 O10'
_chemical_formula_weight 840.52
_space_group_crystal_system triclinic
_space_group_IT_number 2
_space_group_name_Hall '-P 1'
_space_group_name_H-M_alt 'P -1'
_atom_sites_solution_hydrogens mixed
_atom_sites_solution_primary iterative
_audit_creation_date 2024-06-27
_audit_creation_method
;
Olex2 1.5
(compiled 2024.01.12 svn.r2f8d729c for OlexSys, GUI svn.r6928)
;
_audit_update_record
;
2024-07-31 deposited with the CCDC.	2025-01-15 downloaded from the CCDC.
;
_cell_angle_alpha 92.0770(12)
_cell_angle_beta 95.9851(11)
_cell_angle_gamma 90.5673(11)
_cell_formula_units_Z 2
_cell_length_a 9.03554(12)
_cell_length_b 9.04710(13)
_cell_length_c 22.3304(3)
_cell_measurement_reflns_used 14361
_cell_measurement_temperature 293
_cell_measurement_theta_max 29.6200
_cell_measurement_theta_min 2.2540
_cell_volume 1814.09(4)
_computing_cell_refinement 'CrysAlisPro 1.171.40.53 (Rigaku OD, 2019)'
_computing_data_collection 'CrysAlisPro 1.171.40.53 (Rigaku OD, 2019)'
_computing_data_reduction 'CrysAlisPro 1.171.40.53 (Rigaku OD, 2019)'
_computing_molecular_graphics 'Olex2 1.5 (Dolomanov et al., 2009)'
_computing_publication_material 'Olex2 1.5 (Dolomanov et al., 2009)'
_computing_structure_refinement 'SHELXL 2019/3 (Sheldrick, 2015)'
_computing_structure_solution 'olex2.solve 1.5 (Bourhis et al., 2015)'
_diffrn_ambient_environment air
_diffrn_ambient_temperature 293
_diffrn_detector 'CCD plate'
_diffrn_detector_area_resol_mean 10.0000
_diffrn_measured_fraction_theta_full 0.995
_diffrn_measured_fraction_theta_max 0.950
_diffrn_measurement_details
;
List of Runs (angles in degrees, time in seconds):

  # Type    Start    End  Width  t~exp~   \w     \q     \k     \f   Frames
#--------------------------------------------------------------------------
  1  \w    -74.00 107.00   0.50   25.00    --   20.00  54.00-116.41  362
  2  \w    -74.00   5.00   0.50   25.00    --   20.00  54.00 -60.00  158
  3  \w     15.00  84.00   0.50   25.00    --   20.00  54.00 -60.00  138
  4  \w    -73.00  75.00   0.50   25.00    --   20.00  54.00-180.00  296
  5  \w    -69.00   2.00   0.50   25.00    --   20.00  54.00 -30.00  142
  6  \w     22.00  47.00   0.50   25.00    --   20.00  54.00 -30.00   50
  7  \w     77.00 102.00   0.50   25.00    --   20.00  54.00 -30.00   50
  8  \w    -73.00 -17.00   0.50   25.00    --   20.00  54.00  60.00  112
  9  \w     56.00 109.00   0.50   25.00    --   20.00  54.00  60.00  106
 10  \w      6.00  93.00   0.50   25.00    --   20.00  54.00-150.00  174
 11  \w    -63.00 -37.00   0.50   25.00    --   20.00  54.00 120.00   52
 12  \w      8.00  78.00   0.50   25.00    --   20.00  54.00 120.00  140
 13  \w    -60.00 -34.00   0.50   25.00    --   20.00  54.00   0.00   52
 14  \w      0.00  25.00   0.50   25.00    --   20.00  54.00   0.00   50
 15  \w    -40.00 -15.00   0.50   25.00    --   20.00  54.00-120.00   50
 16  \w     25.00  50.00   0.50   25.00    --   20.00  54.00-120.00   50
 17  \w    -68.00  24.00   0.50   25.00    --   20.00  54.00 107.90  184
;
_diffrn_measurement_device 'two-circle diffractometer'
_diffrn_measurement_device_type 'XtaLAB Mini II'
_diffrn_measurement_method '\w scans'
_diffrn_orient_matrix_type 'CrysAlisPro convention (1999,Acta A55,543-557)'
_diffrn_orient_matrix_UB_11 0.0526315000
_diffrn_orient_matrix_UB_12 0.0408135000
_diffrn_orient_matrix_UB_13 -0.0144114000
_diffrn_orient_matrix_UB_21 -0.0587780000
_diffrn_orient_matrix_UB_22 0.0325705000
_diffrn_orient_matrix_UB_23 -0.0183405000
_diffrn_orient_matrix_UB_31 -0.0025341000
_diffrn_orient_matrix_UB_32 0.0585607000
_diffrn_orient_matrix_UB_33 0.0218496000
_diffrn_radiation_monochromator graphite
_diffrn_radiation_probe x-ray
_diffrn_radiation_type 'Mo K\a'
_diffrn_radiation_wavelength 0.71073
_diffrn_reflns_av_R_equivalents 0.0208
_diffrn_reflns_av_unetI/netI 0.0276
_diffrn_reflns_Laue_measured_fraction_full 0.995
_diffrn_reflns_Laue_measured_fraction_max 0.950
_diffrn_reflns_limit_h_max 12
_diffrn_reflns_limit_h_min -12
_diffrn_reflns_limit_k_max 12
_diffrn_reflns_limit_k_min -12
_diffrn_reflns_limit_l_max 31
_diffrn_reflns_limit_l_min -31
_diffrn_reflns_number 35106
_diffrn_reflns_point_group_measured_fraction_full 0.995
_diffrn_reflns_point_group_measured_fraction_max 0.950
_diffrn_reflns_theta_full 25.242
_diffrn_reflns_theta_max 30.532
_diffrn_reflns_theta_min 2.253
_diffrn_source 'fine-focus sealed X-ray tube'
_diffrn_source_type 'Rigaku (Mo) X-ray Source'
_exptl_absorpt_coefficient_mu 0.688
_exptl_absorpt_correction_T_max 1.00000
_exptl_absorpt_correction_T_min 0.91913
_exptl_absorpt_correction_type multi-scan
_exptl_absorpt_process_details
;
CrysAlisPro 1.171.40.53 (Rigaku Oxford Diffraction, 2019)
Empirical absorption correction using spherical harmonics,
 implemented in SCALE3 ABSPACK scaling algorithm.
;
_exptl_crystal_colour violet
_exptl_crystal_colour_primary violet
_exptl_crystal_density_diffrn 1.539
_exptl_crystal_description plate
_exptl_crystal_F_000 866
_exptl_crystal_size_max 0.6
_exptl_crystal_size_mid 0.4
_exptl_crystal_size_min 0.1
_refine_diff_density_max 0.329
_refine_diff_density_min -0.356
_refine_diff_density_rms 0.045
_refine_ls_extinction_coef 0.0006(4)
_refine_ls_extinction_expression Fc^*^=kFc[1+0.001xFc^2^\l^3^/sin(2\q)]^-1/4^
_refine_ls_extinction_method 'SHELXL-2019/2 (Sheldrick 2019)'
_refine_ls_goodness_of_fit_ref 1.031
_refine_ls_hydrogen_treatment mixed
_refine_ls_matrix_type full
_refine_ls_number_parameters 533
_refine_ls_number_reflns 10517
_refine_ls_number_restraints 18
_refine_ls_restrained_S_all 1.031
_refine_ls_R_factor_all 0.0598
_refine_ls_R_factor_gt 0.0421
_refine_ls_shift/su_max 0.002
_refine_ls_shift/su_mean 0.000
_refine_ls_structure_factor_coef Fsqd
_refine_ls_weighting_details 'w=1/[\s^2^(Fo^2^)+(0.0369P)^2^+0.6483P] where P=(Fo^2^+2Fc^2^)/3'
_refine_ls_weighting_scheme calc
_refine_ls_wR_factor_gt 0.0872
_refine_ls_wR_factor_ref 0.0929
_reflns_Friedel_coverage 0.000
_reflns_number_gt 8338
_reflns_number_total 10517
_reflns_threshold_expression 'I > 2\s(I)'
_cod_data_source_file d4ce01214c2.cif
_cod_data_source_block exp_693
_cod_database_code 7249810
_shelx_shelxl_version_number 2019/3
_chemical_oxdiff_formula C30H30N10O20Co1Cl2
_shelx_space_group_comment
;
The symmetry employed for this shelxl refinement is uniquely defined
by the following loop, which should always be used as a source of
symmetry information in preference to the above space-group names.
They are only intended as comments.
;
_shelx_estimated_absorpt_t_max 0.934
_shelx_estimated_absorpt_t_min 0.683
_olex2_refinement_description
;
1. Fixed Uiso
 At 1.2 times of:
  All C(H) groups
 At 1.5 times of:
  All O(H,H) groups
2. Restrained distances
 O10-H10A = O10-H10B
 0.85 with sigma of 0.02
 O9-H9A = O9-H9B
 0.85 with sigma of 0.02
 O7-H7A = O7-H7B
 0.85 with sigma of 0.02
 O8-H8A = O8-H8B
 0.85 with sigma of 0.02
 O5-H5A = O5-H5B
 0.85 with sigma of 0.02
 O6-H6A = O6-H6B
 0.85 with sigma of 0.02
 H10A-H10B
 1.34 with sigma of 0.04
 H9A-H9B
 1.34 with sigma of 0.04
 H7A-H7B
 1.34 with sigma of 0.04
 H8A-H8B
 1.34 with sigma of 0.04
 H5A-H5B
 1.34 with sigma of 0.04
 H6A-H6B
 1.34 with sigma of 0.04
3.a Aromatic/amide H refined with riding coordinates:
 C23(H23), C24(H24), C16(H16), C9(H9), C22(H22), C1(H1), C30(H30), C7(H7),
 C19(H19), C17(H17), C14(H14), C27(H27), C8(H8), C15(H15), C18(H18), C2(H2),
 C13(H13), C29(H29), C3(H3), C12(H12), C4(H4), C28(H28)
;
_olex2_submission_special_instructions 'No special instructions were received'
_oxdiff_exptl_absorpt_empirical_details
;
Empirical correction (ABSPACK) includes:
- Absorption correction using spherical harmonics
- Frame scaling
;
_oxdiff_exptl_absorpt_empirical_full_max 1.091
_oxdiff_exptl_absorpt_empirical_full_min 0.932

loop_
_space_group_symop_operation_xyz
'x, y, z'
'-x, -y, -z'

loop_
_atom_site_label
_atom_site_type_symbol
_atom_site_fract_x
_atom_site_fract_y
_atom_site_fract_z
_atom_site_U_iso_or_equiv
_atom_site_adp_type
_atom_site_occupancy
_atom_site_site_symmetry_order
_atom_site_calc_flag
_atom_site_refinement_flags_posn
_atom_site_refinement_flags_adp
_atom_site_refinement_flags_occupancy
_atom_site_disorder_assembly
_atom_site_disorder_group
Co1 Co 0.27735(2) 0.17978(2) 0.25053(2) 0.03025(6) Uani 1 1 d . . . . .
Cl5 Cl 0.17984(6) 0.70742(7) 0.10024(2) 0.05999(15) Uani 1 1 d . . . . .
Cl11 Cl -0.22498(7) 0.13818(6) 0.39962(2) 0.06540(16) Uani 1 1 d . . . . .
N6 N 0.37115(15) -0.02601(15) 0.26336(6) 0.0347(3) Uani 1 1 d . . . . .
N3 N 0.48157(15) 0.27209(15) 0.23653(6) 0.0335(3) Uani 1 1 d . . . . .
N1 N 0.06595(15) 0.08573(15) 0.23218(6) 0.0356(3) Uani 1 1 d . . . . .
O1 O 0.28465(14) 0.58270(15) -0.01425(6) 0.0474(3) Uani 1 1 d . . . . .
O4 O -0.11032(17) -0.16670(16) 0.40336(6) 0.0571(4) Uani 1 1 d . . . . .
N4 N 0.19151(15) 0.38558(15) 0.26947(6) 0.0347(3) Uani 1 1 d . . . . .
N2 N 0.25562(15) 0.18434(14) 0.16494(6) 0.0313(3) Uani 1 1 d . . . . .
O10 O 0.53403(17) 0.46614(18) 0.41167(7) 0.0585(4) Uani 1 1 d D . . . .
H10A H 0.6243(19) 0.496(3) 0.4153(12) 0.088 Uiso 1 1 d D U . . .
H10B H 0.490(3) 0.532(3) 0.4313(12) 0.088 Uiso 1 1 d D U . . .
C20 C 0.18537(18) 0.41333(19) 0.32927(7) 0.0359(4) Uani 1 1 d . . . . .
C21 C 0.24113(18) 0.29221(19) 0.36743(7) 0.0360(4) Uani 1 1 d . . . . .
O9 O 0.61007(17) 0.31302(18) 0.52172(7) 0.0564(4) Uani 1 1 d D . . . .
H9A H 0.7042(19) 0.305(3) 0.5202(12) 0.085 Uiso 1 1 d D U . . .
H9B H 0.580(3) 0.342(3) 0.4877(9) 0.085 Uiso 1 1 d D U . . .
O3 O -0.07923(15) 0.28801(14) 0.51312(6) 0.0497(3) Uani 1 1 d . . . . .
N5 N 0.29259(14) 0.17682(15) 0.33591(6) 0.0322(3) Uani 1 1 d . . . . .
C11 C 0.49743(18) 0.29045(17) 0.17749(7) 0.0332(3) Uani 1 1 d . . . . .
C35 C -0.09943(19) 0.06452(19) 0.45490(8) 0.0377(4) Uani 1 1 d . . . . .
O7 O 0.29554(18) -0.10330(17) -0.02206(7) 0.0565(4) Uani 1 1 d D . . . .
H7A H 0.340(3) -0.082(3) 0.0121(9) 0.085 Uiso 1 1 d D U . . .
H7B H 0.293(3) -0.1961(18) -0.0234(12) 0.085 Uiso 1 1 d D U . . .
O2 O -0.12803(16) 0.58933(17) 0.09822(6) 0.0581(4) Uani 1 1 d . . . . .
C36 C -0.06150(19) -0.08538(19) 0.44671(8) 0.0373(4) Uani 1 1 d . . . . .
C34 C -0.04704(18) 0.15396(18) 0.50416(8) 0.0357(3) Uani 1 1 d . . . . .
O8 O 0.49741(18) -0.05315(17) 0.08477(7) 0.0557(4) Uani 1 1 d D . . . .
H8A H 0.531(3) -0.1415(19) 0.0815(12) 0.083 Uiso 1 1 d D U . . .
H8B H 0.559(3) -0.007(3) 0.0673(12) 0.083 Uiso 1 1 d D U . . .
C10 C 0.36526(18) 0.24439(17) 0.13632(7) 0.0328(3) Uani 1 1 d . . . . .
C23 C 0.3035(2) 0.1685(2) 0.45893(8) 0.0504(5) Uani 1 1 d . . . . .
H23 H 0.308335 0.166130 0.500690 0.060 Uiso 1 1 calc R U . . .
C32 C 0.08260(19) 0.59300(19) 0.04484(7) 0.0366(4) Uani 1 1 d . . . . .
C5 C 0.02192(18) 0.07066(19) 0.17225(7) 0.0367(4) Uani 1 1 d . . . . .
C24 C 0.3551(2) 0.0501(2) 0.42648(8) 0.0468(4) Uani 1 1 d . . . . .
H24 H 0.393533 -0.032350 0.446008 0.056 Uiso 1 1 calc R U . . .
C33 C -0.06423(19) 0.55063(18) 0.05401(7) 0.0361(3) Uani 1 1 d . . . . .
C6 C 0.12791(19) 0.13370(18) 0.13371(7) 0.0351(3) Uani 1 1 d . . . . .
C16 C 0.1428(2) 0.4888(2) 0.23118(8) 0.0421(4) Uani 1 1 d . . . . .
H16 H 0.148504 0.470618 0.190229 0.051 Uiso 1 1 calc R U . . .
C9 C 0.3476(2) 0.2573(2) 0.07418(8) 0.0432(4) Uani 1 1 d . . . . .
H9 H 0.422398 0.299699 0.054547 0.052 Uiso 1 1 calc R U . . .
C22 C 0.2452(2) 0.2898(2) 0.42995(8) 0.0464(4) Uani 1 1 d . . . . .
H22 H 0.209204 0.368811 0.451686 0.056 Uiso 1 1 calc R U . . .
O5 O 0.54546(19) 0.64967(19) 0.07665(9) 0.0715(5) Uani 1 1 d D . . . .
H5A H 0.473(3) 0.616(3) 0.0537(13) 0.107 Uiso 1 1 d D U . . .
H5B H 0.620(2) 0.605(3) 0.0702(14) 0.107 Uiso 1 1 d D U . . .
C1 C -0.0236(2) 0.0334(2) 0.27073(8) 0.0430(4) Uani 1 1 d . . . . .
H1 H 0.005479 0.045578 0.311822 0.052 Uiso 1 1 calc R U . . .
C30 C 0.4102(2) -0.1240(2) 0.22175(8) 0.0430(4) Uani 1 1 d . . . . .
H30 H 0.392973 -0.101642 0.181327 0.052 Uiso 1 1 calc R U . . .
C26 C 0.39697(19) -0.05848(19) 0.32239(7) 0.0364(4) Uani 1 1 d . . . . .
C7 C 0.1058(2) 0.1442(2) 0.07155(8) 0.0462(4) Uani 1 1 d . . . . .
H7 H 0.017632 0.110123 0.050036 0.055 Uiso 1 1 calc R U . . .
C31 C 0.15329(18) 0.54892(18) -0.00490(8) 0.0349(3) Uani 1 1 d . . . . .
C19 C 0.1297(2) 0.5450(2) 0.35060(9) 0.0482(5) Uani 1 1 d . . . . .
H19 H 0.127258 0.563062 0.391752 0.058 Uiso 1 1 calc R U . . .
C17 C 0.0844(2) 0.6215(2) 0.24960(10) 0.0529(5) Uani 1 1 d . . . . .
H17 H 0.050432 0.690425 0.221663 0.064 Uiso 1 1 calc R U . . .
C25 C 0.34846(18) 0.05671(19) 0.36408(7) 0.0361(4) Uani 1 1 d . . . . .
C14 C 0.7268(2) 0.3702(2) 0.26205(10) 0.0547(5) Uani 1 1 d . . . . .
H14 H 0.803618 0.396842 0.291598 0.066 Uiso 1 1 calc R U . . .
C27 C 0.4626(3) -0.1890(2) 0.34006(9) 0.0542(5) Uani 1 1 d . . . . .
H27 H 0.480400 -0.209336 0.380685 0.065 Uiso 1 1 calc R U . . .
C8 C 0.2176(2) 0.2064(2) 0.04218(8) 0.0477(5) Uani 1 1 d . . . . .
H8 H 0.204608 0.213804 0.000536 0.057 Uiso 1 1 calc R U . . .
C15 C 0.5950(2) 0.3119(2) 0.27753(8) 0.0419(4) Uani 1 1 d . . . . .
H15 H 0.584581 0.299741 0.318055 0.050 Uiso 1 1 calc R U . . .
C18 C 0.0778(2) 0.6491(2) 0.31014(11) 0.0571(5) Uani 1 1 d . . . . .
H18 H 0.038624 0.737275 0.323771 0.069 Uiso 1 1 calc R U . . .
O6 O -0.1685(2) 0.5180(2) 0.42523(11) 0.0808(6) Uani 1 1 d D . . . .
H6A H -0.119(3) 0.594(2) 0.4314(15) 0.121 Uiso 1 1 d D U . . .
H6B H -0.131(4) 0.456(3) 0.4497(14) 0.121 Uiso 1 1 d D U . . .
C2 C -0.1573(2) -0.0377(2) 0.25236(10) 0.0539(5) Uani 1 1 d . . . . .
H2 H -0.217077 -0.073014 0.280337 0.065 Uiso 1 1 calc R U . . .
C13 C 0.7426(2) 0.3884(3) 0.20207(11) 0.0582(5) Uani 1 1 d . . . . .
H13 H 0.830433 0.427621 0.190653 0.070 Uiso 1 1 calc R U . . .
C29 C 0.4752(2) -0.2571(2) 0.23648(10) 0.0552(5) Uani 1 1 d . . . . .
H29 H 0.500558 -0.323549 0.206597 0.066 Uiso 1 1 calc R U . . .
C3 C -0.1998(2) -0.0549(3) 0.19158(10) 0.0667(7) Uani 1 1 d . . . . .
H3 H -0.288527 -0.103847 0.177876 0.080 Uiso 1 1 calc R U . . .
C12 C 0.6272(2) 0.3479(2) 0.15904(9) 0.0464(4) Uani 1 1 d . . . . .
H12 H 0.636333 0.359014 0.118341 0.056 Uiso 1 1 calc R U . . .
C4 C -0.1105(2) 0.0006(3) 0.15085(9) 0.0564(5) Uani 1 1 d . . . . .
H4 H -0.139100 -0.009126 0.109658 0.068 Uiso 1 1 calc R U . . .
C28 C 0.5016(3) -0.2893(2) 0.29635(11) 0.0665(6) Uani 1 1 d . . . . .
H28 H 0.545437 -0.378139 0.307404 0.080 Uiso 1 1 calc R U . . .

loop_
_atom_site_aniso_label
_atom_site_aniso_U_11
_atom_site_aniso_U_22
_atom_site_aniso_U_33
_atom_site_aniso_U_23
_atom_site_aniso_U_13
_atom_site_aniso_U_12
Co1 0.03029(11) 0.03140(11) 0.02933(11) 0.00363(8) 0.00362(8) -0.00032(8)
Cl5 0.0594(3) 0.0742(4) 0.0458(3) -0.0161(2) 0.0121(2) -0.0240(3)
Cl11 0.0774(4) 0.0645(3) 0.0492(3) -0.0059(2) -0.0172(3) 0.0265(3)
N6 0.0343(7) 0.0407(8) 0.0292(7) 0.0081(6) 0.0017(5) -0.0044(6)
N3 0.0376(7) 0.0335(7) 0.0309(7) 0.0060(5) 0.0080(5) 0.0036(6)
N1 0.0374(7) 0.0360(7) 0.0319(7) -0.0007(6) -0.0023(6) 0.0003(6)
O1 0.0378(7) 0.0527(8) 0.0537(8) -0.0034(6) 0.0162(6) -0.0084(6)
O4 0.0680(9) 0.0531(8) 0.0457(8) -0.0173(6) -0.0090(7) 0.0083(7)
N4 0.0343(7) 0.0373(7) 0.0330(7) -0.0043(6) 0.0077(5) -0.0016(6)
N2 0.0357(7) 0.0292(6) 0.0290(6) 0.0026(5) 0.0020(5) 0.0065(5)
O10 0.0504(9) 0.0641(10) 0.0607(10) 0.0038(8) 0.0048(7) -0.0016(7)
C20 0.0314(8) 0.0421(9) 0.0349(8) -0.0075(7) 0.0097(6) -0.0069(7)
C21 0.0307(8) 0.0455(9) 0.0323(8) -0.0040(7) 0.0084(6) -0.0096(7)
O9 0.0505(8) 0.0704(10) 0.0501(8) 0.0160(7) 0.0083(7) 0.0076(7)
O3 0.0530(8) 0.0377(7) 0.0565(8) -0.0094(6) -0.0004(6) 0.0085(6)
N5 0.0297(7) 0.0386(7) 0.0280(6) 0.0015(5) 0.0028(5) -0.0055(5)
C11 0.0390(9) 0.0306(8) 0.0319(8) 0.0064(6) 0.0100(6) 0.0046(6)
C35 0.0377(9) 0.0409(9) 0.0340(8) -0.0003(7) 0.0014(7) 0.0055(7)
O7 0.0697(10) 0.0484(8) 0.0492(8) 0.0075(7) -0.0055(7) -0.0059(7)
O2 0.0558(8) 0.0740(10) 0.0471(8) -0.0142(7) 0.0248(7) -0.0114(7)
C36 0.0359(9) 0.0416(9) 0.0345(8) -0.0054(7) 0.0063(7) 0.0008(7)
C34 0.0324(8) 0.0365(8) 0.0386(9) -0.0029(7) 0.0075(7) 0.0015(7)
O8 0.0637(10) 0.0496(8) 0.0539(9) 0.0046(7) 0.0069(7) 0.0008(7)
C10 0.0413(9) 0.0289(7) 0.0294(8) 0.0051(6) 0.0077(6) 0.0065(6)
C23 0.0511(11) 0.0754(14) 0.0252(8) 0.0030(9) 0.0080(7) -0.0223(10)
C32 0.0389(9) 0.0379(9) 0.0333(8) -0.0006(7) 0.0059(7) -0.0037(7)
C5 0.0351(8) 0.0395(9) 0.0338(8) -0.0005(7) -0.0041(6) 0.0037(7)
C24 0.0474(10) 0.0621(12) 0.0309(8) 0.0126(8) 0.0014(7) -0.0121(9)
C33 0.0395(9) 0.0361(8) 0.0340(8) 0.0033(7) 0.0095(7) 0.0003(7)
C6 0.0400(9) 0.0337(8) 0.0307(8) 0.0018(6) -0.0018(6) 0.0068(7)
C16 0.0451(10) 0.0418(9) 0.0405(9) -0.0008(8) 0.0096(8) 0.0023(8)
C9 0.0584(11) 0.0424(9) 0.0312(8) 0.0106(7) 0.0116(8) 0.0117(8)
C22 0.0459(10) 0.0609(12) 0.0331(9) -0.0084(8) 0.0132(7) -0.0156(9)
O5 0.0584(10) 0.0572(10) 0.1008(14) 0.0050(9) 0.0147(9) 0.0171(8)
C1 0.0446(10) 0.0474(10) 0.0366(9) 0.0010(8) 0.0029(7) -0.0013(8)
C30 0.0443(10) 0.0485(10) 0.0366(9) 0.0016(8) 0.0064(7) -0.0068(8)
C26 0.0371(9) 0.0403(9) 0.0319(8) 0.0108(7) 0.0012(6) -0.0038(7)
C7 0.0568(11) 0.0468(10) 0.0324(9) 0.0000(8) -0.0076(8) 0.0089(9)
C31 0.0350(8) 0.0324(8) 0.0384(8) 0.0050(7) 0.0082(7) -0.0001(6)
C19 0.0502(11) 0.0490(11) 0.0465(10) -0.0153(9) 0.0166(8) -0.0011(9)
C17 0.0565(12) 0.0432(10) 0.0611(13) 0.0039(9) 0.0141(10) 0.0100(9)
C25 0.0337(8) 0.0450(9) 0.0296(8) 0.0070(7) 0.0019(6) -0.0076(7)
C14 0.0431(11) 0.0578(12) 0.0613(13) 0.0060(10) -0.0047(9) -0.0061(9)
C27 0.0724(14) 0.0484(11) 0.0427(10) 0.0179(9) 0.0030(9) 0.0082(10)
C8 0.0717(13) 0.0460(10) 0.0255(8) 0.0069(7) 0.0021(8) 0.0161(9)
C15 0.0429(10) 0.0461(10) 0.0362(9) 0.0044(8) 0.0012(7) 0.0029(8)
C18 0.0601(13) 0.0434(11) 0.0703(14) -0.0107(10) 0.0214(11) 0.0090(9)
O6 0.0586(11) 0.0630(11) 0.1212(17) 0.0107(11) 0.0102(10) -0.0177(8)
C2 0.0411(10) 0.0670(13) 0.0542(12) 0.0049(10) 0.0071(9) -0.0085(9)
C13 0.0419(11) 0.0641(13) 0.0704(14) 0.0128(11) 0.0124(10) -0.0102(9)
C29 0.0633(13) 0.0444(11) 0.0591(13) -0.0036(10) 0.0151(10) -0.0006(9)
C3 0.0404(11) 0.0976(19) 0.0590(13) 0.0032(13) -0.0071(10) -0.0236(11)
C12 0.0478(11) 0.0496(11) 0.0454(10) 0.0128(8) 0.0180(8) 0.0003(8)
C4 0.0440(11) 0.0800(15) 0.0415(10) 0.0007(10) -0.0106(8) -0.0128(10)
C28 0.0858(17) 0.0459(12) 0.0701(15) 0.0164(11) 0.0126(13) 0.0169(11)

loop_
_atom_type_symbol
_atom_type_description
_atom_type_scat_dispersion_real
_atom_type_scat_dispersion_imag
_atom_type_scat_source
C C 0.0033 0.0016 'International Tables Vol C Tables 4.2.6.8 and 6.1.1.4'
H H 0.0000 0.0000 'International Tables Vol C Tables 4.2.6.8 and 6.1.1.4'
Cl Cl 0.1484 0.1585 'International Tables Vol C Tables 4.2.6.8 and 6.1.1.4'
Co Co 0.3494 0.9721 'International Tables Vol C Tables 4.2.6.8 and 6.1.1.4'
N N 0.0061 0.0033 'International Tables Vol C Tables 4.2.6.8 and 6.1.1.4'
O O 0.0106 0.0060 'International Tables Vol C Tables 4.2.6.8 and 6.1.1.4'

loop_
_geom_angle_atom_site_label_1
_geom_angle_atom_site_label_2
_geom_angle_atom_site_label_3
_geom_angle
_geom_angle_site_symmetry_1
_geom_angle_site_symmetry_3
_geom_angle_publ_flag
N6 Co1 N3 91.48(5) . . ?
N6 Co1 N1 91.41(5) . . ?
N6 Co1 N4 160.38(5) . . ?
N3 Co1 N1 160.09(5) . . ?
N4 Co1 N3 91.79(5) . . ?
N4 Co1 N1 92.07(5) . . ?
N2 Co1 N6 100.97(5) . . ?
N2 Co1 N3 79.94(6) . . ?
N2 Co1 N1 80.18(6) . . ?
N2 Co1 N4 98.66(5) . . ?
N5 Co1 N6 80.16(6) . . ?
N5 Co1 N3 101.50(5) . . ?
N5 Co1 N1 98.40(5) . . ?
N5 Co1 N4 80.23(6) . . ?
N5 Co1 N2 178.18(6) . . ?
C30 N6 Co1 128.30(12) . . ?
C30 N6 C26 118.70(15) . . ?
C26 N6 Co1 112.99(11) . . ?
C11 N3 Co1 113.24(11) . . ?
C15 N3 Co1 128.37(12) . . ?
C15 N3 C11 118.39(15) . . ?
C5 N1 Co1 112.76(11) . . ?
C1 N1 Co1 128.69(12) . . ?
C1 N1 C5 118.44(15) . . ?
C20 N4 Co1 112.94(11) . . ?
C16 N4 Co1 128.65(12) . . ?
C16 N4 C20 118.41(15) . . ?
C10 N2 Co1 119.62(11) . . ?
C6 N2 Co1 119.48(11) . . ?
C6 N2 C10 120.83(14) . . ?
H10A O10 H10B 103(2) . . ?
N4 C20 C21 114.01(14) . . ?
N4 C20 C19 121.27(17) . . ?
C19 C20 C21 124.72(16) . . ?
N5 C21 C20 113.34(14) . . ?
N5 C21 C22 120.46(17) . . ?
C22 C21 C20 126.19(16) . . ?
H9A O9 H9B 103(2) . . ?
C21 N5 Co1 119.40(11) . . ?
C25 N5 Co1 119.56(11) . . ?
C25 N5 C21 120.97(14) . . ?
N3 C11 C10 113.84(14) . . ?
N3 C11 C12 121.77(16) . . ?
C12 C11 C10 124.39(15) . . ?
C36 C35 Cl11 117.02(13) . . ?
C34 C35 Cl11 118.51(13) . . ?
C34 C35 C36 124.45(15) . . ?
H7A O7 H7B 103(2) . . ?
O4 C36 C35 124.73(17) . . ?
O4 C36 C34 117.35(15) . 2_556 ?
C35 C36 C34 117.91(14) . 2_556 ?
O3 C34 C35 126.15(16) . . ?
O3 C34 C36 116.22(15) . 2_556 ?
C35 C34 C36 117.64(15) . 2_556 ?
H8A O8 H8B 100(2) . . ?
N2 C10 C11 113.23(13) . . ?
N2 C10 C9 120.51(16) . . ?
C9 C10 C11 126.26(16) . . ?
C24 C23 H23 119.7 . . ?
C22 C23 H23 119.7 . . ?
C22 C23 C24 120.54(16) . . ?
C33 C32 Cl5 117.29(13) . . ?
C31 C32 Cl5 118.43(13) . . ?
C31 C32 C33 124.28(16) . . ?
N1 C5 C6 114.09(14) . . ?
N1 C5 C4 121.47(17) . . ?
C4 C5 C6 124.44(16) . . ?
C23 C24 H24 120.6 . . ?
C23 C24 C25 118.81(18) . . ?
C25 C24 H24 120.6 . . ?
O2 C33 C32 124.70(17) . . ?
O2 C33 C31 117.20(15) . 2_565 ?
C32 C33 C31 118.09(14) . 2_565 ?
N2 C6 C5 113.29(14) . . ?
N2 C6 C7 120.54(16) . . ?
C7 C6 C5 126.17(16) . . ?
N4 C16 H16 118.5 . . ?
N4 C16 C17 123.03(18) . . ?
C17 C16 H16 118.5 . . ?
C10 C9 H9 120.6 . . ?
C8 C9 C10 118.90(17) . . ?
C8 C9 H9 120.6 . . ?
C21 C22 H22 120.6 . . ?
C23 C22 C21 118.83(18) . . ?
C23 C22 H22 120.6 . . ?
H5A O5 H5B 109(3) . . ?
N1 C1 H1 118.5 . . ?
N1 C1 C2 123.02(17) . . ?
C2 C1 H1 118.5 . . ?
N6 C30 H30 118.7 . . ?
N6 C30 C29 122.56(17) . . ?
C29 C30 H30 118.7 . . ?
N6 C26 C25 113.98(14) . . ?
N6 C26 C27 121.54(17) . . ?
C27 C26 C25 124.48(16) . . ?
C6 C7 H7 120.6 . . ?
C8 C7 C6 118.74(18) . . ?
C8 C7 H7 120.6 . . ?
O1 C31 C32 126.11(16) . . ?
O1 C31 C33 116.28(15) . 2_565 ?
C32 C31 C33 117.61(14) . 2_565 ?
C20 C19 H19 120.3 . . ?
C18 C19 C20 119.30(18) . . ?
C18 C19 H19 120.3 . . ?
C16 C17 H17 120.8 . . ?
C18 C17 C16 118.45(19) . . ?
C18 C17 H17 120.8 . . ?
N5 C25 C24 120.38(17) . . ?
N5 C25 C26 113.26(14) . . ?
C24 C25 C26 126.36(16) . . ?
C15 C14 H14 120.6 . . ?
C13 C14 H14 120.6 . . ?
C13 C14 C15 118.82(19) . . ?
C26 C27 H27 120.6 . . ?
C26 C27 C28 118.89(18) . . ?
C28 C27 H27 120.6 . . ?
C9 C8 C7 120.48(16) . . ?
C9 C8 H8 119.8 . . ?
C7 C8 H8 119.8 . . ?
N3 C15 C14 122.61(17) . . ?
N3 C15 H15 118.7 . . ?
C14 C15 H15 118.7 . . ?
C19 C18 H18 120.2 . . ?
C17 C18 C19 119.52(18) . . ?
C17 C18 H18 120.2 . . ?
H6A O6 H6B 107(3) . . ?
C1 C2 H2 120.9 . . ?
C3 C2 C1 118.14(19) . . ?
C3 C2 H2 120.9 . . ?
C14 C13 H13 120.2 . . ?
C14 C13 C12 119.57(18) . . ?
C12 C13 H13 120.2 . . ?
C30 C29 H29 120.7 . . ?
C28 C29 C30 118.5(2) . . ?
C28 C29 H29 120.7 . . ?
C2 C3 H3 120.0 . . ?
C2 C3 C4 119.94(19) . . ?
C4 C3 H3 120.0 . . ?
C11 C12 H12 120.6 . . ?
C13 C12 C11 118.84(18) . . ?
C13 C12 H12 120.6 . . ?
C5 C4 C3 118.96(18) . . ?
C5 C4 H4 120.5 . . ?
C3 C4 H4 120.5 . . ?
C27 C28 H28 120.1 . . ?
C29 C28 C27 119.79(19) . . ?
C29 C28 H28 120.1 . . ?

loop_
_geom_bond_atom_site_label_1
_geom_bond_atom_site_label_2
_geom_bond_distance
_geom_bond_site_symmetry_2
_geom_bond_publ_flag
Co1 N6 2.0702(14) . ?
Co1 N3 2.0757(14) . ?
Co1 N1 2.0784(14) . ?
Co1 N4 2.0706(14) . ?
Co1 N2 1.9028(13) . ?
Co1 N5 1.8985(13) . ?
Cl5 C32 1.7426(17) . ?
Cl11 C35 1.7429(17) . ?
N6 C30 1.338(2) . ?
N6 C26 1.358(2) . ?
N3 C11 1.3569(19) . ?
N3 C15 1.339(2) . ?
N1 C5 1.357(2) . ?
N1 C1 1.337(2) . ?
O1 C31 1.263(2) . ?
O4 C36 1.235(2) . ?
N4 C20 1.357(2) . ?
N4 C16 1.336(2) . ?
N2 C10 1.353(2) . ?
N2 C6 1.351(2) . ?
O10 H10A 0.853(16) . ?
O10 H10B 0.851(16) . ?
C20 C21 1.473(2) . ?
C20 C19 1.386(2) . ?
C21 N5 1.351(2) . ?
C21 C22 1.394(2) . ?
O9 H9A 0.859(16) . ?
O9 H9B 0.832(16) . ?
O3 C34 1.264(2) . ?
N5 C25 1.351(2) . ?
C11 C10 1.476(2) . ?
C11 C12 1.385(2) . ?
C35 C36 1.412(2) . ?
C35 C34 1.381(2) . ?
O7 H7A 0.841(16) . ?
O7 H7B 0.839(16) . ?
O2 C33 1.236(2) . ?
C36 C34 1.545(2) 2_556 ?
O8 H8A 0.862(16) . ?
O8 H8B 0.830(16) . ?
C10 C9 1.389(2) . ?
C23 H23 0.9300 . ?
C23 C24 1.383(3) . ?
C23 C22 1.375(3) . ?
C32 C33 1.415(2) . ?
C32 C31 1.386(2) . ?
C5 C6 1.477(2) . ?
C5 C4 1.380(2) . ?
C24 H24 0.9300 . ?
C24 C25 1.392(2) . ?
C33 C31 1.546(2) 2_565 ?
C6 C7 1.388(2) . ?
C16 H16 0.9300 . ?
C16 C17 1.382(3) . ?
C9 H9 0.9300 . ?
C9 C8 1.376(3) . ?
C22 H22 0.9300 . ?
O5 H5A 0.839(17) . ?
O5 H5B 0.816(17) . ?
C1 H1 0.9300 . ?
C1 C2 1.380(3) . ?
C30 H30 0.9300 . ?
C30 C29 1.380(3) . ?
C26 C25 1.473(2) . ?
C26 C27 1.379(2) . ?
C7 H7 0.9300 . ?
C7 C8 1.386(3) . ?
C19 H19 0.9300 . ?
C19 C18 1.380(3) . ?
C17 H17 0.9300 . ?
C17 C18 1.373(3) . ?
C14 H14 0.9300 . ?
C14 C15 1.379(3) . ?
C14 C13 1.377(3) . ?
C27 H27 0.9300 . ?
C27 C28 1.383(3) . ?
C8 H8 0.9300 . ?
C15 H15 0.9300 . ?
C18 H18 0.9300 . ?
O6 H6A 0.817(17) . ?
O6 H6B 0.849(17) . ?
C2 H2 0.9300 . ?
C2 C3 1.374(3) . ?
C13 H13 0.9300 . ?
C13 C12 1.379(3) . ?
C29 H29 0.9300 . ?
C29 C28 1.375(3) . ?
C3 H3 0.9300 . ?
C3 C4 1.381(3) . ?
C12 H12 0.9300 . ?
C4 H4 0.9300 . ?
C28 H28 0.9300 . ?

loop_
_geom_torsion_atom_site_label_1
_geom_torsion_atom_site_label_2
_geom_torsion_atom_site_label_3
_geom_torsion_atom_site_label_4
_geom_torsion
_geom_torsion_site_symmetry_1
_geom_torsion_site_symmetry_2
_geom_torsion_site_symmetry_3
_geom_torsion_site_symmetry_4
_geom_torsion_publ_flag
Co1 N6 C30 C29 178.57(14) . . . . ?
Co1 N6 C26 C25 1.91(17) . . . . ?
Co1 N6 C26 C27 -178.28(15) . . . . ?
Co1 N3 C11 C10 1.40(16) . . . . ?
Co1 N3 C11 C12 -178.78(13) . . . . ?
Co1 N3 C15 C14 178.88(14) . . . . ?
Co1 N1 C5 C6 -4.23(17) . . . . ?
Co1 N1 C5 C4 175.17(15) . . . . ?
Co1 N1 C1 C2 -174.53(15) . . . . ?
Co1 N4 C20 C21 0.20(17) . . . . ?
Co1 N4 C20 C19 -179.34(13) . . . . ?
Co1 N4 C16 C17 178.45(14) . . . . ?
Co1 N2 C10 C11 4.35(17) . . . . ?
Co1 N2 C10 C9 -175.89(12) . . . . ?
Co1 N2 C6 C5 -3.67(18) . . . . ?
Co1 N2 C6 C7 176.04(12) . . . . ?
Co1 N5 C25 C24 -177.49(12) . . . . ?
Co1 N5 C25 C26 2.16(18) . . . . ?
Cl5 C32 C33 O2 0.3(2) . . . . ?
Cl5 C32 C33 C31 179.08(11) . . . 2_565 ?
Cl5 C32 C31 O1 0.7(3) . . . . ?
Cl5 C32 C31 C33 -179.09(11) . . . 2_565 ?
Cl11 C35 C36 O4 0.3(3) . . . . ?
Cl11 C35 C36 C34 -178.73(12) . . . 2_556 ?
Cl11 C35 C34 O3 -1.4(3) . . . . ?
Cl11 C35 C34 C36 178.70(12) . . . 2_556 ?
N6 Co1 N5 C21 -177.93(12) . . . . ?
N6 Co1 N5 C25 -0.90(12) . . . . ?
N6 C30 C29 C28 -0.5(3) . . . . ?
N6 C26 C25 N5 -2.6(2) . . . . ?
N6 C26 C25 C24 177.01(16) . . . . ?
N6 C26 C27 C28 -0.6(3) . . . . ?
N3 Co1 N5 C21 92.56(12) . . . . ?
N3 Co1 N5 C25 -90.41(12) . . . . ?
N3 C11 C10 N2 -3.57(19) . . . . ?
N3 C11 C10 C9 176.68(15) . . . . ?
N3 C11 C12 C13 -0.5(3) . . . . ?
N1 Co1 N5 C21 -87.96(12) . . . . ?
N1 Co1 N5 C25 89.08(12) . . . . ?
N1 C5 C6 N2 5.1(2) . . . . ?
N1 C5 C6 C7 -174.54(16) . . . . ?
N1 C5 C4 C3 0.2(3) . . . . ?
N1 C1 C2 C3 -0.1(3) . . . . ?
N4 Co1 N5 C21 2.71(11) . . . . ?
N4 Co1 N5 C25 179.74(12) . . . . ?
N4 C20 C21 N5 1.9(2) . . . . ?
N4 C20 C21 C22 -178.75(16) . . . . ?
N4 C20 C19 C18 0.8(3) . . . . ?
N4 C16 C17 C18 0.8(3) . . . . ?
N2 C10 C9 C8 -0.8(2) . . . . ?
N2 C6 C7 C8 0.5(3) . . . . ?
C20 N4 C16 C17 -1.0(3) . . . . ?
C20 C21 N5 Co1 -3.34(18) . . . . ?
C20 C21 N5 C25 179.67(14) . . . . ?
C20 C21 C22 C23 -178.86(16) . . . . ?
C20 C19 C18 C17 -1.0(3) . . . . ?
C21 C20 C19 C18 -178.69(17) . . . . ?
C21 N5 C25 C24 -0.5(2) . . . . ?
C21 N5 C25 C26 179.15(14) . . . . ?
N5 C21 C22 C23 0.5(2) . . . . ?
C11 N3 C15 C14 -0.2(3) . . . . ?
C11 C10 C9 C8 178.93(16) . . . . ?
C36 C35 C34 O3 -179.57(17) . . . . ?
C36 C35 C34 C36 0.6(3) . . . 2_556 ?
C34 C35 C36 O4 178.47(18) . . . . ?
C34 C35 C36 C34 -0.6(3) . . . 2_556 ?
C10 N2 C6 C5 179.40(13) . . . . ?
C10 N2 C6 C7 -0.9(2) . . . . ?
C10 C11 C12 C13 179.32(18) . . . . ?
C10 C9 C8 C7 0.4(3) . . . . ?
C23 C24 C25 N5 0.0(3) . . . . ?
C23 C24 C25 C26 -179.58(16) . . . . ?
C5 N1 C1 C2 1.3(3) . . . . ?
C5 C6 C7 C8 -179.82(16) . . . . ?
C24 C23 C22 C21 -1.0(3) . . . . ?
C33 C32 C31 O1 -178.96(17) . . . . ?
C33 C32 C31 C33 1.2(3) . . . 2_565 ?
C6 N2 C10 C11 -178.72(13) . . . . ?
C6 N2 C10 C9 1.0(2) . . . . ?
C6 C5 C4 C3 179.5(2) . . . . ?
C6 C7 C8 C9 -0.3(3) . . . . ?
C16 N4 C20 C21 179.77(15) . . . . ?
C16 N4 C20 C19 0.2(2) . . . . ?
C16 C17 C18 C19 0.3(3) . . . . ?
C22 C21 N5 Co1 177.24(12) . . . . ?
C22 C21 N5 C25 0.3(2) . . . . ?
C22 C23 C24 C25 0.7(3) . . . . ?
C1 N1 C5 C6 179.27(15) . . . . ?
C1 N1 C5 C4 -1.3(3) . . . . ?
C1 C2 C3 C4 -1.1(4) . . . . ?
C30 N6 C26 C25 -179.55(14) . . . . ?
C30 N6 C26 C27 0.3(3) . . . . ?
C30 C29 C28 C27 0.2(4) . . . . ?
C26 N6 C30 C29 0.3(3) . . . . ?
C26 C27 C28 C29 0.4(4) . . . . ?
C31 C32 C33 O2 179.95(18) . . . . ?
C31 C32 C33 C31 -1.2(3) . . . 2_565 ?
C19 C20 C21 N5 -178.62(16) . . . . ?
C19 C20 C21 C22 0.8(3) . . . . ?
C25 C26 C27 C28 179.2(2) . . . . ?
C14 C13 C12 C11 0.3(3) . . . . ?
C27 C26 C25 N5 177.58(17) . . . . ?
C27 C26 C25 C24 -2.8(3) . . . . ?
C15 N3 C11 C10 -179.43(14) . . . . ?
C15 N3 C11 C12 0.4(2) . . . . ?
C15 C14 C13 C12 -0.1(3) . . . . ?
C2 C3 C4 C5 1.1(4) . . . . ?
C13 C14 C15 N3 0.0(3) . . . . ?
C12 C11 C10 N2 176.61(15) . . . . ?
C12 C11 C10 C9 -3.1(3) . . . . ?
C4 C5 C6 N2 -174.24(18) . . . . ?
C4 C5 C6 C7 6.1(3) . . . . ?
